data_4087601
loop_
_publ_author_name
'Naglav, Dominik'
'Tobey, Briac'
'Neumann, Anja'
'Bl\"aser, Dieter'
'W\"olper, Christoph'
'Schulz, Stephan'

_publ_contact_author
;
         Prof. Dr. Schulz, Stephan
         Fachbereich Chemie der
         Universit\"at Duisburg-Essen
         Campus Essen, Universit\"atsstr. 7
         D-45141 Essen, Germany
;
_publ_section_title
;
 Synthesis, Solid-State Structures, and Computational Studies of
 Half-Sandwich Cp*BeX (X = Cl, Br, I) Compounds
;
_journal_issue 12
_journal_name_full Organometallics
_journal_page_first 3072
_journal_paper_doi 10.1021/acs.organomet.5b00389
_journal_volume 34
_journal_year 2015
_chemical_formula_moiety 'C10 H15 Be Cl'
_chemical_formula_sum 'C10 H15 Be Cl'
_chemical_formula_weight 179.68
_space_group_IT_number 14
_space_group_name_Hall '-P 2ybc'
_space_group_name_H-M_alt 'P 1 21/c 1'
_symmetry_cell_setting monoclinic
_symmetry_space_group_name_H-M 'P 1 21/c 1'
_atom_sites_solution_hydrogens geom
_atom_sites_solution_primary direct
_atom_sites_solution_secondary difmap
_audit_creation_method SHELXL-97
_cell_angle_alpha 90.00
_cell_angle_beta 106.051(5)
_cell_angle_gamma 90.00
_cell_formula_units_Z 8
_cell_length_a 12.2237(12)
_cell_length_b 12.0044(12)
_cell_length_c 14.4492(14)
_cell_measurement_reflns_used 8336
_cell_measurement_temperature 121(1)
_cell_measurement_theta_max 29.14
_cell_measurement_theta_min 2.24
_cell_volume 2037.6(4)
_computing_cell_refinement 'BRUKER D8 KAPPA APEX 2 Vers. 3.0-2009'
_computing_data_collection 'BRUKER D8 KAPPA APEX 2 Vers. 3.0-2009'
_computing_data_reduction 'BRUKER D8 KAPPA APEX 2 Vers. 3.0-2009'
_computing_molecular_graphics 'BRUKER AXS SHELXTL (c) 2008 / Vers. 2008/4'
_computing_publication_material 'BRUKER AXS SHELXTL (c) 2008 / Vers. 2008/4'
_computing_structure_refinement 'BRUKER AXS SHELXTL (c) 2008 / Vers. 2008/4'
_computing_structure_solution 'BRUKER D8 KAPPA APEX 2 Vers. 3.0-2009'
_diffrn_ambient_temperature 121(1)
_diffrn_detector_area_resol_mean 512
_diffrn_measured_fraction_theta_full 0.966
_diffrn_measured_fraction_theta_max 0.966
_diffrn_measurement_device_type
; 
 Bruker D8 KAPPA series II with APEX II area detector system
;
_diffrn_measurement_method
;
 Data collection strategy APEX 2/COSMO
;
_diffrn_radiation_monochromator 'Triumph Goebel mirror'
_diffrn_radiation_source 'fine-focus sealed tube'
_diffrn_radiation_type MoK\a
_diffrn_radiation_wavelength 0.71073
_diffrn_reflns_av_R_equivalents 0.0536
_diffrn_reflns_av_sigmaI/netI 0.0418
_diffrn_reflns_limit_h_max 16
_diffrn_reflns_limit_h_min -16
_diffrn_reflns_limit_k_max 16
_diffrn_reflns_limit_k_min 0
_diffrn_reflns_limit_l_max 19
_diffrn_reflns_limit_l_min 0
_diffrn_reflns_number 31018
_diffrn_reflns_theta_full 29.22
_diffrn_reflns_theta_max 29.22
_diffrn_reflns_theta_min 1.73
_exptl_absorpt_coefficient_mu 0.317
_exptl_absorpt_correction_T_max 0.75
_exptl_absorpt_correction_T_min 0.60
_exptl_absorpt_correction_type multi-scan
_exptl_absorpt_process_details
; 
 TWINABS - Bruker AXS scaling for twinned crystals - Version 2008/4
;
_exptl_crystal_colour colourless
_exptl_crystal_density_diffrn 1.171
_exptl_crystal_density_method 'not measured'
_exptl_crystal_description block
_exptl_crystal_F_000 768
_exptl_crystal_size_max 0.47
_exptl_crystal_size_mid 0.35
_exptl_crystal_size_min 0.27
_refine_diff_density_max 0.725
_refine_diff_density_min -0.389
_refine_diff_density_rms 0.082
_refine_ls_extinction_method none
_refine_ls_goodness_of_fit_ref 1.237
_refine_ls_hydrogen_treatment constr
_refine_ls_matrix_type full
_refine_ls_number_parameters 218
_refine_ls_number_reflns 5343
_refine_ls_number_restraints 0
_refine_ls_restrained_S_all 1.237
_refine_ls_R_factor_all 0.0751
_refine_ls_R_factor_gt 0.0580
_refine_ls_shift/su_max 0.000
_refine_ls_shift/su_mean 0.000
_refine_ls_structure_factor_coef Fsqd
_refine_ls_weighting_details 'calc w=1/[\s^2^(Fo^2^)+(0.0374P)^2^+3.7149P] where P=(Fo^2^+2Fc^2^)/3'
_refine_ls_weighting_scheme calc
_refine_ls_wR_factor_gt 0.1606
_refine_ls_wR_factor_ref 0.1686
_reflns_number_gt 6224
_reflns_number_total 7921
_reflns_threshold_expression >2sigma(I)
_cod_data_source_file om5b00389_si_002.cif
_cod_data_source_block dnp_006x5
_cod_original_cell_volume 2037.6(3)
_cod_original_sg_symbol_H-M P21/c
_cod_database_code 4087601

loop_
_symmetry_equiv_pos_as_xyz
'x, y, z'
'-x, y+1/2, -z+1/2'
'-x, -y, -z'
'x, -y-1/2, z-1/2'

loop_
_atom_site_label
_atom_site_type_symbol
_atom_site_fract_x
_atom_site_fract_y
_atom_site_fract_z
_atom_site_U_iso_or_equiv
_atom_site_adp_type
_atom_site_occupancy
_atom_site_symmetry_multiplicity
_atom_site_calc_flag
_atom_site_refinement_flags
Be1 Be 0.4744(3) 0.3792(3) 0.2695(2) 0.0177(6) Uani 1 1 d .
Cl1 Cl 0.41690(6) 0.37816(7) 0.13473(5) 0.02362(16) Uani 1 1 d .
C1 C 0.4200(2) 0.3771(3) 0.37882(19) 0.0191(5) Uani 1 1 d .
C2 C 0.4879(2) 0.2819(2) 0.3748(2) 0.0174(6) Uani 1 1 d .
C3 C 0.5974(3) 0.3190(2) 0.3678(2) 0.0196(6) Uani 1 1 d .
C4 C 0.5942(3) 0.4382(2) 0.3683(2) 0.0179(6) Uani 1 1 d .
C5 C 0.4856(3) 0.4744(2) 0.3749(2) 0.0190(6) Uani 1 1 d .
C6 C 0.2994(2) 0.3734(3) 0.3854(2) 0.0262(7) Uani 1 1 d .
H6A H 0.2655 0.4478 0.3729 0.039 Uiso 1 1 d R
H6B H 0.2989 0.3490 0.4500 0.039 Uiso 1 1 d R
H6C H 0.2552 0.3210 0.3375 0.039 Uiso 1 1 d R
C7 C 0.4506(3) 0.1627(2) 0.3745(2) 0.0239(7) Uani 1 1 d .
H7A H 0.4992 0.1156 0.3470 0.036 Uiso 1 1 d R
H7B H 0.3713 0.1557 0.3358 0.036 Uiso 1 1 d R
H7C H 0.4571 0.1388 0.4407 0.036 Uiso 1 1 d R
C8 C 0.6944(3) 0.2492(3) 0.3573(2) 0.0250(7) Uani 1 1 d .
H8A H 0.7174 0.2739 0.3008 0.038 Uiso 1 1 d R
H8B H 0.6706 0.1710 0.3491 0.038 Uiso 1 1 d R
H8C H 0.7587 0.2568 0.4151 0.038 Uiso 1 1 d R
C9 C 0.6909(3) 0.5132(3) 0.3620(2) 0.0235(7) Uani 1 1 d .
H9A H 0.7482 0.5156 0.4246 0.035 Uiso 1 1 d R
H9B H 0.6617 0.5884 0.3439 0.035 Uiso 1 1 d R
H9C H 0.7256 0.4842 0.3133 0.035 Uiso 1 1 d R
C10 C 0.4437(3) 0.5915(2) 0.3748(2) 0.0260(7) Uani 1 1 d .
H10A H 0.3660 0.5967 0.3323 0.039 Uiso 1 1 d R
H10B H 0.4936 0.6417 0.3516 0.039 Uiso 1 1 d R
H10C H 0.4440 0.6127 0.4403 0.039 Uiso 1 1 d R
Be2 Be 0.9599(3) 0.3764(3) 0.2158(3) 0.0202(7) Uani 1 1 d .
Cl2 Cl 0.98315(6) 0.37453(7) 0.34985(5) 0.02686(17) Uani 1 1 d .
C11 C 0.8371(2) 0.3794(3) 0.10371(19) 0.0198(5) Uani 1 1 d .
C12 C 0.9081(3) 0.2841(2) 0.1069(2) 0.0197(6) Uani 1 1 d .
C13 C 1.0222(3) 0.3217(2) 0.1177(2) 0.0210(6) Uani 1 1 d .
C14 C 1.0204(3) 0.4401(2) 0.1223(2) 0.0185(6) Uani 1 1 d .
C15 C 0.9069(3) 0.4762(2) 0.1133(2) 0.0183(6) Uani 1 1 d .
C16 C 0.7115(2) 0.3798(3) 0.0943(2) 0.0263(6) Uani 1 1 d .
H16A H 0.6826 0.3032 0.0860 0.039 Uiso 1 1 d R
H16B H 0.6720 0.4244 0.0383 0.039 Uiso 1 1 d R
H16C H 0.6981 0.4119 0.1526 0.039 Uiso 1 1 d R
C17 C 0.8738(3) 0.1640(3) 0.1024(3) 0.0289(8) Uani 1 1 d .
H17A H 0.7930 0.1585 0.0998 0.043 Uiso 1 1 d R
H17B H 0.9194 0.1252 0.1599 0.043 Uiso 1 1 d R
H17C H 0.8865 0.1296 0.0448 0.043 Uiso 1 1 d R
C18 C 1.1225(3) 0.2488(3) 0.1238(2) 0.0262(7) Uani 1 1 d .
H18A H 1.1270 0.2313 0.0587 0.039 Uiso 1 1 d R
H18B H 1.1145 0.1797 0.1574 0.039 Uiso 1 1 d R
H18C H 1.1921 0.2876 0.1592 0.039 Uiso 1 1 d R
C19 C 1.1211(3) 0.5175(3) 0.1359(2) 0.0258(7) Uani 1 1 d .
H19A H 1.1111 0.5640 0.0784 0.039 Uiso 1 1 d R
H19B H 1.1910 0.4735 0.1460 0.039 Uiso 1 1 d R
H19C H 1.1267 0.5651 0.1921 0.039 Uiso 1 1 d R
C20 C 0.8656(3) 0.5932(2) 0.1151(3) 0.0281(8) Uani 1 1 d .
H20A H 0.9300 0.6447 0.1247 0.042 Uiso 1 1 d R
H20B H 0.8304 0.6016 0.1680 0.042 Uiso 1 1 d R
H20C H 0.8094 0.6100 0.0539 0.042 Uiso 1 1 d R

loop_
_atom_site_aniso_label
_atom_site_aniso_U_11
_atom_site_aniso_U_22
_atom_site_aniso_U_33
_atom_site_aniso_U_23
_atom_site_aniso_U_13
_atom_site_aniso_U_12
Be1 0.0169(17) 0.0149(15) 0.0226(16) 0.0007(16) 0.0073(13) -0.0005(15)
Cl1 0.0208(3) 0.0281(4) 0.0215(3) 0.0006(4) 0.0049(3) -0.0007(3)
C1 0.0176(13) 0.0195(12) 0.0217(13) -0.0016(12) 0.0077(11) 0.0017(13)
C2 0.0175(16) 0.0171(14) 0.0183(15) 0.0001(11) 0.0059(13) 0.0013(11)
C3 0.0218(16) 0.0146(14) 0.0205(15) 0.0017(11) 0.0025(13) 0.0024(12)
C4 0.0135(14) 0.0216(14) 0.0195(15) -0.0010(11) 0.0060(12) -0.0034(11)
C5 0.0188(16) 0.0181(14) 0.0201(16) -0.0009(11) 0.0057(13) 0.0030(11)
C6 0.0178(15) 0.0321(17) 0.0311(16) 0.0011(16) 0.0109(12) 0.0034(15)
C7 0.0253(17) 0.0192(14) 0.0276(17) -0.0004(12) 0.0079(14) -0.0040(12)
C8 0.0202(17) 0.0270(16) 0.0274(17) -0.0008(13) 0.0058(14) 0.0080(12)
C9 0.0176(16) 0.0242(15) 0.0290(17) 0.0003(13) 0.0071(13) -0.0051(12)
C10 0.0309(19) 0.0143(14) 0.0318(18) -0.0019(11) 0.0070(15) 0.0035(11)
Be2 0.0186(18) 0.0192(17) 0.0234(17) 0.0019(16) 0.0070(13) -0.0001(16)
Cl2 0.0265(4) 0.0311(4) 0.0245(3) 0.0021(4) 0.0096(3) 0.0024(4)
C11 0.0177(14) 0.0188(13) 0.0220(13) 0.0011(12) 0.0039(10) -0.0042(13)
C12 0.0202(16) 0.0154(13) 0.0231(15) 0.0015(11) 0.0051(13) -0.0011(11)
C13 0.0219(17) 0.0193(15) 0.0226(16) -0.0018(12) 0.0075(14) 0.0051(12)
C14 0.0135(15) 0.0217(15) 0.0208(15) -0.0018(11) 0.0059(12) -0.0023(11)
C15 0.0178(16) 0.0147(13) 0.0230(15) 0.0014(11) 0.0065(13) 0.0010(11)
C16 0.0154(14) 0.0311(16) 0.0317(15) -0.0021(16) 0.0053(12) -0.0002(15)
C17 0.0294(19) 0.0182(15) 0.0372(19) 0.0002(13) 0.0061(15) -0.0029(13)
C18 0.0204(16) 0.0273(16) 0.0318(18) 0.0003(13) 0.0089(14) 0.0045(12)
C19 0.0196(16) 0.0279(16) 0.0317(18) -0.0021(13) 0.0101(14) -0.0083(13)
C20 0.0300(19) 0.0166(16) 0.0368(19) 0.0011(12) 0.0078(15) 0.0026(12)

loop_
_atom_type_symbol
_atom_type_description
_atom_type_scat_dispersion_real
_atom_type_scat_dispersion_imag
_atom_type_scat_source
C C 0.0033 0.0016 'International Tables Vol C Tables 4.2.6.8 and 6.1.1.4'
H H 0.0000 0.0000 'International Tables Vol C Tables 4.2.6.8 and 6.1.1.4'
Be Be 0.0005 0.0002 'International Tables Vol C Tables 4.2.6.8 and 6.1.1.4'
Cl Cl 0.1484 0.1585 'International Tables Vol C Tables 4.2.6.8 and 6.1.1.4'

loop_
_geom_angle_atom_site_label_1
_geom_angle_atom_site_label_2
_geom_angle_atom_site_label_3
_geom_angle
C1 Be1 C4 75.45(18)
C1 Be1 Cl1 139.0(2)
C4 Be1 Cl1 141.2(2)
C1 Be1 C5 44.68(15)
C4 Be1 C5 44.59(15)
Cl1 Be1 C5 140.1(2)
C1 Be1 C2 44.41(14)
C4 Be1 C2 75.23(18)
Cl1 Be1 C2 139.0(2)
C5 Be1 C2 75.67(17)
C1 Be1 C3 75.94(18)
C4 Be1 C3 44.47(13)
Cl1 Be1 C3 139.8(2)
C5 Be1 C3 76.12(18)
C2 Be1 C3 44.67(15)
C2 C1 C5 108.4(2)
C2 C1 C6 124.9(3)
C5 C1 C6 126.7(3)
C2 C1 Be1 68.25(19)
C5 C1 Be1 67.8(2)
C6 C1 Be1 129.4(2)
C1 C2 C3 108.6(2)
C1 C2 C7 125.8(3)
C3 C2 C7 125.6(3)
C1 C2 Be1 67.35(19)
C3 C2 Be1 68.17(19)
C7 C2 Be1 129.0(2)
C4 C3 C2 106.4(3)
C4 C3 C8 125.8(3)
C2 C3 C8 127.7(3)
C4 C3 Be1 66.9(2)
C2 C3 Be1 67.2(2)
C8 C3 Be1 128.5(3)
C5 C4 C3 109.4(3)
C5 C4 C9 125.6(3)
C3 C4 C9 125.0(3)
C5 C4 Be1 67.7(2)
C3 C4 Be1 68.6(2)
C9 C4 Be1 129.7(2)
C4 C5 C1 107.3(2)
C4 C5 C10 127.7(3)
C1 C5 C10 125.0(3)
C4 C5 Be1 67.7(2)
C1 C5 Be1 67.56(19)
C10 C5 Be1 128.5(3)
C14 Be2 C15 44.71(15)
C14 Be2 Cl2 140.5(2)
C15 Be2 Cl2 137.9(2)
C14 Be2 C11 75.63(18)
C15 Be2 C11 44.62(15)
Cl2 Be2 C11 138.2(2)
C14 Be2 C12 75.33(18)
C15 Be2 C12 75.73(17)
Cl2 Be2 C12 140.7(2)
C11 Be2 C12 44.62(15)
C14 Be2 C13 44.32(14)
C15 Be2 C13 75.81(18)
Cl2 Be2 C13 141.9(2)
C11 Be2 C13 75.75(18)
C12 Be2 C13 44.46(16)
C15 C11 C12 107.9(2)
C15 C11 C16 125.1(3)
C12 C11 C16 127.0(3)
C15 C11 Be2 67.5(2)
C12 C11 Be2 67.9(2)
C16 C11 Be2 129.1(2)
C11 C12 C13 108.4(2)
C11 C12 C17 127.5(3)
C13 C12 C17 124.1(3)
C11 C12 Be2 67.51(19)
C13 C12 Be2 68.4(2)
C17 C12 Be2 128.8(3)
C14 C13 C12 107.0(3)
C14 C13 C18 127.3(3)
C12 C13 C18 125.6(3)
C14 C13 Be2 66.8(2)
C12 C13 Be2 67.2(2)
C18 C13 Be2 130.7(3)
C13 C14 C15 109.0(3)
C13 C14 C19 126.7(3)
C15 C14 C19 124.3(3)
C13 C14 Be2 68.9(2)
C15 C14 Be2 67.7(2)
C19 C14 Be2 128.8(3)
C11 C15 C14 107.6(2)
C11 C15 C20 124.9(3)
C14 C15 C20 127.5(3)
C11 C15 Be2 67.88(19)
C14 C15 Be2 67.6(2)
C20 C15 Be2 129.1(3)

loop_
_geom_bond_atom_site_label_1
_geom_bond_atom_site_label_2
_geom_bond_distance
Be1 C1 1.876(4)
Be1 C4 1.878(5)
Be1 Cl1 1.879(4)
Be1 C5 1.879(5)
Be1 C2 1.888(5)
Be1 C3 1.902(5)
C1 C2 1.423(4)
C1 C5 1.427(4)
C1 C6 1.504(4)
C2 C3 1.440(4)
C2 C7 1.502(4)
C3 C4 1.431(3)
C3 C8 1.494(4)
C4 C5 1.425(4)
C4 C9 1.508(4)
C5 C10 1.496(4)
Be2 C14 1.873(5)
Be2 C15 1.875(5)
Be2 Cl2 1.879(4)
Be2 C11 1.880(4)
Be2 C12 1.885(5)
Be2 C13 1.901(5)
C11 C15 1.426(4)
C11 C12 1.429(4)
C11 C16 1.503(4)
C12 C13 1.433(4)
C12 C17 1.499(4)
C13 C14 1.424(4)
C13 C18 1.489(4)
C14 C15 1.426(4)
C14 C19 1.511(4)
C15 C20 1.495(4)
